data_9002717
loop_
_publ_author_name
'Secco, L.'
'Martignago, F.'
'Dal Negro, A.'
'Reznitskii, L. Z.'
'Sklyarov, E. V.'

_publ_section_title
;
 Crystal chemistry of Cr-V-rich clinopyroxenes
 Sample 1
;
_journal_name_full 'American Mineralogist'
_journal_page_first 709
_journal_page_last 714
_journal_volume 87
_journal_year 2002
_chemical_formula_sum 'Al0.033 Ca0.055 Cr0.478 Fe0.001 Mg0.056 Mn0.001 Na0.945 O6 Si2 Ti0.003 V0.428'
_chemical_name_mineral Kosmochlor
_space_group_IT_number 15
_symmetry_space_group_name_Hall '-C 2yc'
_symmetry_space_group_name_H-M 'C 1 2/c 1'
_cell_angle_alpha 90
_cell_angle_beta 107.172
_cell_angle_gamma 90
_cell_formula_units_Z 4
_cell_length_a 9.6072
_cell_length_b 8.7413
_cell_length_c 5.2771
_cell_volume 423.413
_database_code_amcsd 0002806
_exptl_crystal_density_diffrn 3.534
_cod_original_formula_sum 'Si2 (Cr.478 V.428 Mg.056 Al.033 Ti.003 Fe.001 Mn.001) (Ca.055 Na.945) O6'
_cod_database_code 9002717

loop_
_space_group_symop_operation_xyz
x,y,z
1/2+x,1/2+y,z
x,-y,1/2+z
1/2+x,1/2-y,1/2+z
-x,y,1/2-z
1/2-x,1/2+y,1/2-z
-x,-y,-z
1/2-x,1/2-y,-z

loop_
_atom_site_label
_atom_site_fract_x
_atom_site_fract_y
_atom_site_fract_z
_atom_site_occupancy
_atom_site_U_iso_or_equiv
_atom_site_type_symbol
_atom_site_attached_hydrogens
SiT 0.29165 0.09132 0.23581 1.00000 0.00406 Si 0
CrM1 0.00000 0.90618 0.25000 0.47800 0.00453 Cr 0
VM1 0.00000 0.90618 0.25000 0.42800 0.00453 V 0
MgM1 0.00000 0.90618 0.25000 0.05600 0.00453 Mg 0
AlM1 0.00000 0.90618 0.25000 0.03300 0.00453 Al 0
TiM1 0.00000 0.90618 0.25000 0.00300 0.00453 Ti 0
FeM1 0.00000 0.90618 0.25000 0.00100 0.00453 Fe 0
MnM1 0.00000 0.90618 0.25000 0.00100 0.00453 Mn 0
CaM2 0.00000 0.30078 0.25000 0.05500 0.01105 Ca 0
NaM2 0.00000 0.30078 0.25000 0.94500 0.01105 Na 0
O1 0.11430 0.07965 0.13983 1.00000 0.00598 O 0
O2 0.36076 0.25718 0.30565 1.00000 0.00766 O 0
O3 0.35267 0.01016 0.00964 1.00000 0.00688 O 0

loop_
_cod_changelog_entry_id
_cod_changelog_entry_author
_cod_changelog_entry_date
_cod_changelog_entry_text
1
;cod-tools version 3.8.0
Id: cif_guess_AMCSD_atom_types 9581 2023-05-17 12:35:41Z saulius
;
2023-05-23T09:15:10+03:00
;Derived atom types and hydrogen counts
from atom names that follow the AMCSD naming convention
(Wat == water, O-H == hydroxyl).
;

loop_
_cod_related_entry_id
_cod_related_entry_database
_cod_related_entry_code
1 AMCSD 0002806
